data_7053430
loop_
_publ_author_name
'Beeren, Sophie R.'
'Dabb, Serin L.'
'Edwards, Gavin'
'Smith, Matthew K.'
'Willis, Anthony C.'
'Messerle, Barbara A.'

_publ_section_title
;
 Improving intramolecular hydroamination Rh(i) and Ir(i) catalysts through
 targeted ligand modification
;
_journal_issue 6
_journal_name_full 'New Journal of Chemistry'
_journal_page_first 1200
_journal_paper_doi 10.1039/b9nj00759h
_journal_volume 34
_journal_year 2010
_chemical_compound_source ' from UNSW '
_chemical_formula_moiety 'C23 H17 F3 N2 O4 P Rh S, 0.5(C H2 Cl2)'
_chemical_formula_sum 'C23.5 H18 Cl F3 N2 O4 P Rh S'
_chemical_formula_weight 650.80
_space_group_IT_number 14
_symmetry_cell_setting monoclinic
_symmetry_space_group_name_Hall '-P 2ybc'
_symmetry_space_group_name_H-M 'P 1 21/c 1'
_atom_sites_solution_hydrogens geom
_atom_sites_solution_primary direct
_audit_creation_date 07-06-27
_audit_creation_method CRYSTALS_ver_12.18
_audit_update_record
;
2007-06-27 - Report on C23.50 H18 Cl F3 N2 O4 P Rh S
by Anthony C. Willis
for Serin Dabb and Barbara Messerle (UNSW)

2007-06-27 - passes checkcif tests with minor warnings

;
_cell_angle_alpha 90
_cell_angle_beta 100.3725(10)
_cell_angle_gamma 90
_cell_formula_units_Z 4
_cell_length_a 10.5808(1)
_cell_length_b 20.0102(3)
_cell_length_c 12.2975(2)
_cell_measurement_reflns_used 35612
_cell_measurement_temperature 200
_cell_measurement_theta_max 27.5
_cell_measurement_theta_min 2.6
_cell_volume 2561.13(6)
_computing_cell_refinement 'Denzo/Scalepack (Otwinowski & Minor, 1997)'
_computing_data_collection 'COLLECT (Nonius BV, 1997)'
_computing_data_reduction 'Denzo/Scalepack (Otwinowski & Minor, 1997)'
_computing_molecular_graphics
;
ORTEP-II (Johnson 1976) in teXsan (MSC, 1992-1997)
;
_computing_publication_material 'CRYSTALS (Watkin et al 2003)'
_computing_structure_refinement 'CRYSTALS (Watkin et al 2003)'
_computing_structure_solution 'SIR92 (Altomare et al, 1994)'
_diffrn_ambient_temperature 200
_diffrn_measured_fraction_theta_full 0.999
_diffrn_measured_fraction_theta_max 0.999
_diffrn_measurement_device_type 'Nonius KappaCCD'
_diffrn_measurement_method ' \f and \w scans with CCD '
_diffrn_radiation_monochromator graphite
_diffrn_radiation_type 'Mo K\a'
_diffrn_radiation_wavelength 0.71073
_diffrn_reflns_av_R_equivalents 0.086
_diffrn_reflns_limit_h_max 13
_diffrn_reflns_limit_h_min -13
_diffrn_reflns_limit_k_max 25
_diffrn_reflns_limit_k_min -25
_diffrn_reflns_limit_l_max 15
_diffrn_reflns_limit_l_min -15
_diffrn_reflns_number 52493
_diffrn_reflns_theta_full 27.477
_diffrn_reflns_theta_max 27.477
_diffrn_reflns_theta_min 2.552
_diffrn_standards_number 0
_exptl_absorpt_coefficient_mu 0.971
_exptl_absorpt_correction_T_max 0.961
_exptl_absorpt_correction_T_min 0.842
_exptl_absorpt_correction_type integration
_exptl_absorpt_process_details
;
via Gaussian method (Coppens, 1970) implemented in maXus (2000)
;
_exptl_crystal_colour yellow
_exptl_crystal_density_diffrn 1.688
_exptl_crystal_density_meas ?
_exptl_crystal_description needle
_exptl_crystal_F_000 1300
_exptl_crystal_size_max 0.27
_exptl_crystal_size_mid 0.06
_exptl_crystal_size_min 0.04
_refine_diff_density_max 0.70
_refine_diff_density_min -0.68
_refine_ls_extinction_method None
_refine_ls_goodness_of_fit_ref 0.9769
_refine_ls_hydrogen_treatment noref
_refine_ls_matrix_type full
_refine_ls_number_parameters 343
_refine_ls_number_reflns 5838
_refine_ls_number_restraints 9
_refine_ls_R_factor_all 0.0495
_refine_ls_R_factor_gt 0.0280
_refine_ls_shift/su_max 0.001102
_refine_ls_structure_factor_coef Fsqd
_refine_ls_weighting_details
;
Method, part 1, Chebychev polynomial,
(Watkin, 1994, Prince, 1982)
[weight] = 1.0/[A~0~*T~0~(x)+A~1~*T~1~(x) ... +A~n-1~]*T~n-1~(x)]
where A~i~ are the Chebychev coefficients listed below and x= Fcalc/Fmax
Method = Robust Weighting (Prince, 1982)
W = [weight] * [1-(deltaF/6*sigmaF)^2^]^2^
A~i~ are:
10.8 16.0 8.35 2.66 0.0970
;
_refine_ls_weighting_scheme calc
_refine_ls_wR_factor_all 0.0887
_refine_ls_wR_factor_gt 0.0665
_refine_ls_wR_factor_ref 0.0887
_reflns_limit_h_max 13
_reflns_limit_h_min -13
_reflns_limit_k_max 25
_reflns_limit_k_min 0
_reflns_limit_l_max 15
_reflns_limit_l_min 0
_reflns_number_gt 3975
_reflns_number_total 5855
_reflns_threshold_expression I>2.0\s(I)
_oxford_diffrn_Wilson_B_factor 2.32
_oxford_diffrn_Wilson_scale 32.40
_oxford_refine_ls_scale 0.18675(8)
_oxford_structure_analysis_title '6270851 nsw0705'
_cod_data_source_file b9nj00759h.txt
_cod_data_source_block nsw0705a
_cod_depositor_comments
;
The following automatic conversions were performed:

'_symmetry_cell_setting' value 'Monoclinic' changed to 'monoclinic'
according to /home/saulius/struct/CIF-dictionaries/cif_core.dic
dictionary named 'cif_core.dic' version 2.4.2 from 2011-04-26.

Automatic conversion script
Id: cif_fix_values 1891 2012-01-12 08:04:46Z andrius 

The following automatic conversions were performed:

'_exptl_crystal_density_meas' value ' not measured ' was changed to
'?' - the value is perceived as not measured.

Automatic conversion script
Id: cif_fix_values 3008 2015-01-20 13:52:24Z robertas 
;
_cod_original_sg_symbol_H-M 'P 1 21/c 1 '
_cod_original_formula_sum 'C23.50 H18 Cl F3 N2 O4 P Rh S'
_cod_database_code 7053430

loop_
_symmetry_equiv_pos_as_xyz
x,y,z
-x,-y,-z
-x,y+1/2,-z+1/2
x,-y+1/2,z+1/2

loop_
_atom_site_label
_atom_site_type_symbol
_atom_site_fract_x
_atom_site_fract_y
_atom_site_fract_z
_atom_site_U_iso_or_equiv
_atom_site_occupancy
_atom_site_adp_type
_atom_site_refinement_flags_posn
_atom_site_refinement_flags_adp
Rh1 Rh 0.85722(2) 0.184086(12) 0.38886(2) 0.0273 1.0000 Uani . .
Cl201 Cl 0.3998(6) 0.5549(3) 0.4778(5) 0.0911 0.5 Uani D U
Cl202 Cl 0.6237(7) 0.4744(4) 0.5345(6) 0.1294 0.5 Uani D U
S4 S 1.07899(8) 0.29868(4) 0.40339(7) 0.0310 1.0000 Uani . .
P1 P 0.71165(7) 0.11419(4) 0.42348(6) 0.0245 1.0000 Uani . .
F41 F 1.3051(3) 0.3440(2) 0.3908(3) 0.0925 1.0000 Uani . .
F42 F 1.2167(3) 0.29073(15) 0.2478(2) 0.0610 1.0000 Uani . .
F43 F 1.2942(3) 0.23802(19) 0.3957(3) 0.0924 1.0000 Uani . .
O31 O 0.7503(3) 0.28565(14) 0.5232(3) 0.0588 1.0000 Uani . .
O41 O 1.0108(3) 0.24236(14) 0.3449(2) 0.0490 1.0000 Uani . .
O42 O 1.1084(3) 0.29059(16) 0.5201(2) 0.0529 1.0000 Uani . .
O43 O 1.0300(3) 0.36197(14) 0.3637(3) 0.0607 1.0000 Uani . .
N11 N 0.9124(2) 0.11313(13) 0.2820(2) 0.0281 1.0000 Uani . .
N15 N 0.8889(3) 0.04564(13) 0.2743(2) 0.0295 1.0000 Uani . .
C12 C 0.9562(3) 0.12908(17) 0.1902(3) 0.0350 1.0000 Uani . .
C13 C 0.9611(4) 0.0739(2) 0.1236(3) 0.0456 1.0000 Uani . .
C14 C 0.9194(4) 0.02182(18) 0.1787(3) 0.0403 1.0000 Uani . .
C16 C 0.8571(3) 0.00641(15) 0.3624(2) 0.0265 1.0000 Uani . .
C17 C 0.9062(3) -0.05840(16) 0.3731(3) 0.0336 1.0000 Uani . .
C18 C 0.8792(3) -0.10011(17) 0.4561(3) 0.0357 1.0000 Uani . .
C19 C 0.8060(3) -0.07701(17) 0.5299(3) 0.0365 1.0000 Uani . .
C20 C 0.7566(3) -0.01277(16) 0.5193(3) 0.0303 1.0000 Uani . .
C21 C 0.7795(3) 0.03007(14) 0.4347(2) 0.0252 1.0000 Uani . .
C31 C 0.7946(3) 0.24664(17) 0.4732(3) 0.0373 1.0000 Uani . .
C41 C 1.2314(4) 0.2917(2) 0.3558(3) 0.0448 1.0000 Uani . .
C111 C 0.5675(3) 0.10856(16) 0.3183(3) 0.0284 1.0000 Uani . .
C112 C 0.5288(4) 0.16462(18) 0.2548(3) 0.0392 1.0000 Uani . .
C113 C 0.4121(4) 0.1642(2) 0.1813(3) 0.0469 1.0000 Uani . .
C114 C 0.3358(4) 0.1078(2) 0.1705(3) 0.0450 1.0000 Uani . .
C115 C 0.3759(3) 0.0513(2) 0.2308(3) 0.0414 1.0000 Uani . .
C116 C 0.4919(3) 0.05126(17) 0.3052(3) 0.0350 1.0000 Uani . .
C121 C 0.6531(3) 0.12608(15) 0.5526(3) 0.0286 1.0000 Uani . .
C122 C 0.7431(3) 0.13213(18) 0.6503(3) 0.0361 1.0000 Uani . .
C123 C 0.7033(4) 0.1410(2) 0.7507(3) 0.0435 1.0000 Uani . .
C124 C 0.5730(4) 0.1457(2) 0.7541(3) 0.0443 1.0000 Uani . .
C125 C 0.4837(3) 0.1409(2) 0.6579(3) 0.0431 1.0000 Uani . .
C126 C 0.5234(3) 0.13114(17) 0.5569(3) 0.0347 1.0000 Uani . .
C201 C 0.4602(13) 0.4756(5) 0.4584(10) 0.1018 0.5 Uani D .
H121 H 0.9821 0.17519 0.1719 0.0432 1.0000 Uiso R .
H131 H 0.9895 0.0726 0.0503 0.0571 1.0000 Uiso R .
H141 H 0.9123 -0.02573 0.1533 0.0502 1.0000 Uiso R .
H171 H 0.9612 -0.07492 0.3206 0.0404 1.0000 Uiso R .
H181 H 0.9130 -0.14689 0.4623 0.0420 1.0000 Uiso R .
H191 H 0.7885 -0.10652 0.5911 0.0437 1.0000 Uiso R .
H201 H 0.7031 0.00346 0.5732 0.0369 1.0000 Uiso R .
H1121 H 0.5845 0.20532 0.2618 0.0460 1.0000 Uiso R .
H1131 H 0.3835 0.2048 0.1363 0.0543 1.0000 Uiso R .
H1141 H 0.2512 0.1080 0.1189 0.0531 1.0000 Uiso R .
H1151 H 0.3216 0.0100 0.2210 0.0492 1.0000 Uiso R .
H1161 H 0.5207 0.01020 0.3491 0.0419 1.0000 Uiso R .
H1221 H 0.8369 0.13005 0.6478 0.0434 1.0000 Uiso R .
H1231 H 0.7682 0.1440 0.8206 0.0522 1.0000 Uiso R .
H1241 H 0.5440 0.1525 0.8263 0.0556 1.0000 Uiso R .
H1251 H 0.3901 0.1444 0.6604 0.0536 1.0000 Uiso R .
H1261 H 0.4581 0.12778 0.4874 0.0422 1.0000 Uiso R .
H2011 H 0.4593 0.4673 0.3781 0.1325 0.5 Uiso R .
H2012 H 0.4077 0.4406 0.4877 0.1325 0.5 Uiso R .

loop_
_atom_site_aniso_label
_atom_site_aniso_U_11
_atom_site_aniso_U_22
_atom_site_aniso_U_33
_atom_site_aniso_U_23
_atom_site_aniso_U_13
_atom_site_aniso_U_12
Rh1 0.02718(12) 0.02433(11) 0.03207(12) -0.00046(10) 0.00953(8) -0.00458(10)
Cl201 0.097(3) 0.104(4) 0.080(2) -0.004(2) 0.037(2) -0.001(2)
Cl202 0.103(4) 0.169(6) 0.111(4) 0.071(4) 0.007(3) 0.002(4)
S4 0.0314(4) 0.0277(4) 0.0369(4) -0.0023(3) 0.0142(3) -0.0070(3)
P1 0.0213(3) 0.0240(3) 0.0293(4) 0.0008(3) 0.0076(3) -0.0016(3)
F41 0.0586(17) 0.124(3) 0.103(2) -0.039(2) 0.0364(16) -0.0565(19)
F42 0.0635(16) 0.0788(18) 0.0493(14) -0.0007(12) 0.0329(12) -0.0073(13)
F43 0.069(2) 0.115(3) 0.100(2) 0.034(2) 0.0348(18) 0.0502(19)
O31 0.069(2) 0.0405(15) 0.074(2) -0.0190(15) 0.0325(17) -0.0030(14)
O41 0.0568(16) 0.0500(15) 0.0466(15) -0.0142(12) 0.0268(13) -0.0336(13)
O42 0.0557(17) 0.0710(19) 0.0346(14) -0.0071(13) 0.0149(12) -0.0143(15)
O43 0.066(2) 0.0366(14) 0.087(2) 0.0127(15) 0.0341(18) 0.0120(13)
N11 0.0286(13) 0.0266(12) 0.0307(13) 0.0019(10) 0.0095(10) -0.0015(10)
N15 0.0324(13) 0.0280(13) 0.0308(13) 0.0004(10) 0.0129(11) 0.0001(10)
C12 0.0388(17) 0.0360(17) 0.0331(17) 0.0034(13) 0.0145(14) -0.0039(14)
C13 0.059(2) 0.044(2) 0.039(2) -0.0016(16) 0.0244(18) -0.0021(17)
C14 0.053(2) 0.0333(17) 0.0397(19) -0.0048(14) 0.0207(16) 0.0016(15)
C16 0.0225(13) 0.0263(14) 0.0310(16) 0.0022(11) 0.0057(12) -0.0022(11)
C17 0.0294(15) 0.0318(16) 0.0398(18) 0.0009(13) 0.0072(13) 0.0057(13)
C18 0.0320(16) 0.0290(16) 0.0439(19) 0.0059(14) 0.0011(14) 0.0039(13)
C19 0.0331(17) 0.0333(16) 0.0429(19) 0.0112(14) 0.0062(14) -0.0014(13)
C20 0.0266(14) 0.0315(15) 0.0341(16) 0.0043(13) 0.0092(12) -0.0024(12)
C21 0.0193(13) 0.0250(14) 0.0310(15) 0.0030(11) 0.0041(11) -0.0016(10)
C31 0.0373(18) 0.0306(16) 0.0457(19) -0.0018(14) 0.0127(15) -0.0075(14)
C41 0.0343(18) 0.056(2) 0.047(2) -0.0024(17) 0.0145(16) -0.0054(16)
C111 0.0276(14) 0.0301(15) 0.0288(15) -0.0019(12) 0.0081(12) 0.0010(12)
C112 0.0418(19) 0.0310(16) 0.0422(19) 0.0015(14) 0.0009(15) 0.0016(14)
C113 0.050(2) 0.041(2) 0.045(2) 0.0039(16) -0.0048(17) 0.0102(16)
C114 0.0341(18) 0.063(2) 0.0360(19) -0.0023(17) 0.0003(14) 0.0040(17)
C115 0.0350(18) 0.052(2) 0.0362(18) -0.0019(16) 0.0037(14) -0.0107(16)
C116 0.0352(17) 0.0351(17) 0.0345(17) 0.0024(13) 0.0060(13) -0.0069(14)
C121 0.0258(14) 0.0279(15) 0.0336(16) -0.0013(12) 0.0097(12) -0.0011(11)
C122 0.0293(16) 0.0424(19) 0.0369(17) -0.0048(14) 0.0068(13) -0.0006(14)
C123 0.046(2) 0.051(2) 0.0338(18) -0.0074(16) 0.0071(15) -0.0010(17)
C124 0.052(2) 0.047(2) 0.0408(19) -0.0091(16) 0.0252(17) -0.0039(17)
C125 0.0330(18) 0.052(2) 0.049(2) -0.0115(17) 0.0198(16) -0.0033(15)
C126 0.0259(15) 0.0406(18) 0.0389(18) -0.0048(14) 0.0099(13) 0.0012(13)
C201 0.173(15) 0.053(6) 0.105(10) 0.002(6) 0.094(11) -0.002(8)

loop_
_atom_type_symbol
_atom_type_scat_dispersion_real
_atom_type_scat_dispersion_imag
_atom_type_scat_Cromer_Mann_a1
_atom_type_scat_Cromer_Mann_b1
_atom_type_scat_Cromer_Mann_a2
_atom_type_scat_Cromer_Mann_b2
_atom_type_scat_Cromer_Mann_a3
_atom_type_scat_Cromer_Mann_b3
_atom_type_scat_Cromer_Mann_a4
_atom_type_scat_Cromer_Mann_b4
_atom_type_scat_Cromer_Mann_c
_atom_type_scat_source
C 0.0033 0.0016 2.3100 20.8439 1.0200 10.2075 1.5886 0.5687 0.8650 51.6512 0.2156 'International Tables Vol C 4.2.6.8 and 6.1.1.4'
H 0.0000 0.0000 0.4930 10.5109 0.3229 26.1257 0.1402 3.1424 0.0408 57.7998 0.0030 'International Tables Vol C 4.2.6.8 and 6.1.1.4'
Cl 0.1484 0.1585 11.4604 0.0104 7.1964 1.1662 6.2556 18.5194 1.6455 47.7784 -9.5574 'International Tables Vol C 4.2.6.8 and 6.1.1.4'
F 0.0171 0.0103 3.5392 10.2825 2.6412 4.2944 1.5170 0.2615 1.0243 26.1476 0.2776 'International Tables Vol C 4.2.6.8 and 6.1.1.4'
N 0.0061 0.0033 12.2126 0.0057 3.1322 9.8933 2.0125 28.9975 1.1663 0.5826 -11.5290 'International Tables Vol C 4.2.6.8 and 6.1.1.4'
O 0.0106 0.0060 3.0485 13.2771 2.2868 5.7011 1.5463 0.3239 0.8670 32.9089 0.2508 'International Tables Vol C 4.2.6.8 and 6.1.1.4'
P 0.1023 0.0942 6.4345 1.9067 4.1791 27.1570 1.7800 0.5260 1.4908 68.1645 1.1149 'International Tables Vol C 4.2.6.8 and 6.1.1.4'
Rh -1.1178 0.9187 19.2957 0.7515 14.3501 8.2176 4.7343 25.8749 1.2892 98.6062 5.3280 'International Tables Vol C 4.2.6.8 and 6.1.1.4'
S 0.1246 0.1234 6.9053 1.4679 5.2034 22.2151 1.4379 0.2536 1.5863 56.1720 0.8669 'International Tables Vol C 4.2.6.8 and 6.1.1.4'

loop_
_exptl_crystal_face_index_h
_exptl_crystal_face_index_k
_exptl_crystal_face_index_l
_exptl_crystal_face_perp_dist
1 0 0 0.120
-1 0 0 0.150
0 1 0 0.001
0 -1 0 0.040
0 0 1 0.020
0 0 -1 0.040

loop_
_geom_angle_atom_site_label_1
_geom_angle_atom_site_label_2
_geom_angle_atom_site_label_3
_geom_angle
_geom_angle_publ_flag
P1 Rh1 O41 172.65(8) yes
P1 Rh1 N11 88.52(7) yes
O41 Rh1 N11 84.31(10) yes
P1 Rh1 C31 89.29(11) yes
O41 Rh1 C31 98.00(13) yes
N11 Rh1 C31 174.60(14) yes
O41 S4 O42 114.14(17) yes
O41 S4 O43 113.7(2) yes
O42 S4 O43 116.6(2) yes
O41 S4 C41 99.85(17) yes
O42 S4 C41 105.70(19) yes
O43 S4 C41 104.32(19) yes
Rh1 P1 C21 108.93(9) yes
Rh1 P1 C111 115.65(10) yes
C21 P1 C111 105.37(14) yes
Rh1 P1 C121 116.75(10) yes
C21 P1 C121 104.22(14) yes
C111 P1 C121 104.78(14) yes
Rh1 O41 S4 128.78(15) yes
Rh1 N11 N15 130.13(19) yes
Rh1 N11 C12 123.3(2) yes
N15 N11 C12 105.2(3) yes
N11 N15 C14 109.7(3) yes
N11 N15 C16 123.6(3) yes
C14 N15 C16 126.1(3) yes
N11 C12 C13 111.5(3) yes
N11 C12 H121 124.2 no
C13 C12 H121 124.2 no
C12 C13 C14 105.5(3) yes
C12 C13 H131 127.3 no
C14 C13 H131 127.3 no
N15 C14 C13 108.1(3) yes
N15 C14 H141 125.9 no
C13 C14 H141 125.9 no
N15 C16 C17 116.7(3) yes
N15 C16 C21 122.9(3) yes
C17 C16 C21 120.4(3) yes
C16 C17 C18 120.4(3) yes
C16 C17 H171 119.8 no
C18 C17 H171 119.8 no
C17 C18 C19 119.9(3) yes
C17 C18 H181 120.1 no
C19 C18 H181 120.1 no
C18 C19 C20 119.8(3) yes
C18 C19 H191 120.1 no
C20 C19 H191 120.1 no
C19 C20 C21 121.6(3) yes
C19 C20 H201 119.2 no
C21 C20 H201 119.2 no
P1 C21 C20 120.1(2) yes
P1 C21 C16 122.2(2) yes
C20 C21 C16 117.7(3) yes
O31 C31 Rh1 177.0(4) yes
S4 C41 F41 109.8(3) yes
S4 C41 F43 111.2(3) yes
F41 C41 F43 107.2(4) yes
S4 C41 F42 112.2(3) yes
F41 C41 F42 107.2(3) yes
F43 C41 F42 109.1(4) yes
P1 C111 C112 118.4(2) yes
P1 C111 C116 121.7(2) yes
C112 C111 C116 119.7(3) yes
C111 C112 C113 119.9(3) yes
C111 C112 H1121 120.1 no
C113 C112 H1121 120.1 no
C112 C113 C114 120.2(4) yes
C112 C113 H1131 119.9 no
C114 C113 H1131 119.9 no
C113 C114 C115 120.1(3) yes
C113 C114 H1141 119.9 no
C115 C114 H1141 119.9 no
C114 C115 C116 120.2(3) yes
C114 C115 H1151 119.9 no
C116 C115 H1151 119.9 no
C115 C116 C111 119.8(3) yes
C115 C116 H1161 120.1 no
C111 C116 H1161 120.1 no
P1 C121 C122 118.4(2) yes
P1 C121 C126 122.5(3) yes
C122 C121 C126 119.1(3) yes
C121 C122 C123 120.5(3) yes
C121 C122 H1221 119.7 no
C123 C122 H1221 119.7 no
C122 C123 C124 119.8(3) yes
C122 C123 H1231 120.1 no
C124 C123 H1231 120.1 no
C123 C124 C125 120.0(3) yes
C123 C124 H1241 120.0 no
C125 C124 H1241 120.0 no
C124 C125 C126 120.3(3) yes
C124 C125 H1251 119.8 no
C126 C125 H1251 119.8 no
C125 C126 C121 120.2(3) yes
C125 C126 H1261 119.9 no
C121 C126 H1261 119.9 no
Cl202 C201 Cl201 106.3(6) yes
Cl202 C201 H2011 110.3 no
Cl201 C201 H2011 110.3 no
Cl202 C201 H2012 110.3 no
Cl201 C201 H2012 110.3 no
H2011 C201 H2012 109.5 no

loop_
_geom_bond_atom_site_label_1
_geom_bond_atom_site_label_2
_geom_bond_distance
_geom_bond_publ_flag
Rh1 P1 2.1785(7) yes
Rh1 O41 2.147(2) yes
Rh1 N11 2.088(3) yes
Rh1 C31 1.824(4) yes
Cl201 C201 1.743(11) yes
Cl202 C201 1.812(14) yes
S4 O41 1.456(3) yes
S4 O42 1.421(3) yes
S4 O43 1.421(3) yes
S4 C41 1.817(4) yes
P1 C21 1.825(3) yes
P1 C111 1.817(3) yes
P1 C121 1.820(3) yes
F41 C41 1.329(5) yes
F42 C41 1.309(5) yes
F43 C41 1.311(5) yes
O31 C31 1.145(4) yes
N11 N15 1.373(4) yes
N11 C12 1.334(4) yes
N15 C14 1.360(4) yes
N15 C16 1.427(4) yes
C12 C13 1.381(5) yes
C12 H121 1.000 no
C13 C14 1.360(5) yes
C13 H131 1.000 no
C14 H141 1.000 no
C16 C17 1.394(4) yes
C16 C21 1.397(4) yes
C17 C18 1.388(5) yes
C17 H171 1.000 no
C18 C19 1.375(5) yes
C18 H181 1.000 no
C19 C20 1.385(5) yes
C19 H191 1.000 no
C20 C21 1.402(4) yes
C20 H201 1.000 no
C111 C112 1.386(5) yes
C111 C116 1.391(4) yes
C112 C113 1.392(5) yes
C112 H1121 1.000 no
C113 C114 1.379(6) yes
C113 H1131 1.000 no
C114 C115 1.377(6) yes
C114 H1141 1.000 no
C115 C116 1.392(5) yes
C115 H1151 1.000 no
C116 H1161 1.000 no
C121 C122 1.398(5) yes
C121 C126 1.386(4) yes
C122 C123 1.386(5) yes
C122 H1221 1.000 no
C123 C124 1.390(5) yes
C123 H1231 1.000 no
C124 C125 1.378(6) yes
C124 H1241 1.000 no
C125 C126 1.394(5) yes
C125 H1251 1.000 no
C126 H1261 1.000 no
C201 H2011 1.000 no
C201 H2012 1.000 no

loop_
_geom_contact_atom_site_label_1
_geom_contact_atom_site_label_2
_geom_contact_distance
_geom_contact_site_symmetry_2
_geom_contact_publ_flag
Cl201 O31 3.563(7) 2_666 no
Cl202 C14 3.308(8) 4 no
F41 C201 3.13(1) 1_655 no
F41 C114 3.530(5) 4_655 no
F41 C113 3.552(5) 4_655 no
F41 C124 3.552(6) 4_654 no
F42 O42 3.263(4) 4_554 no
F42 C18 3.342(4) 3_755 no
F42 C113 3.459(5) 1_655 no
F42 C125 3.493(5) 4_654 no
F42 C17 3.510(4) 3_755 no
F43 C113 3.446(6) 1_655 no
F43 C126 3.557(5) 1_655 no
F43 C19 3.562(5) 2_756 no
F43 C112 3.588(6) 1_655 no
O31 C12 3.204(4) 4 no
O42 C12 3.281(5) 4 no
O42 C114 3.427(5) 4_655 no
O42 C13 3.481(5) 4 no
O42 C113 3.575(5) 4_655 no
O43 C14 3.300(5) 3_755 no
O43 C123 3.486(5) 4_554 no
O43 C17 3.490(5) 3_755 no
N11 C19 3.503(4) 2_756 no
N11 C18 3.570(4) 2_756 no
C31 C123 3.539(5) 4_554 no
C114 C201 3.54(1) 4_554 no
C115 C201 3.49(1) 3_645 no

loop_
_geom_torsion_atom_site_label_1
_geom_torsion_atom_site_label_2
_geom_torsion_atom_site_label_3
_geom_torsion_atom_site_label_4
_geom_torsion
_geom_torsion_publ_flag
Rh1 P1 C21 C16 -41.8(2) no
Rh1 P1 C21 C20 136.9(2) no
Rh1 P1 C111 C112 -29.7(4) no
Rh1 P1 C111 C116 154.3(3) no
Rh1 P1 C121 C122 -50.7(3) no
Rh1 P1 C121 C126 127.5(2) no
Rh1 O41 S4 O42 41.3(3) no
Rh1 O41 S4 O43 -95.9(2) no
Rh1 O41 S4 C41 153.6(2) no
Rh1 N11 N15 C14 167.2(2) no
Rh1 N11 N15 C16 -21.8(4) no
Rh1 N11 C12 C13 -167.8(2) no
S4 O41 Rh1 N11 -160.0(2) no
S4 O41 Rh1 C31 24.9(2) no
P1 Rh1 N11 N15 -18.1(2) no
P1 Rh1 N11 C12 146.8(2) no
P1 C21 C16 N15 -0.3(4) no
P1 C21 C16 C17 -179.4(2) no
P1 C21 C20 C19 179.7(2) no
P1 C111 C112 C113 -173.5(3) no
P1 C111 C116 C115 173.9(3) no
P1 C121 C122 C123 -179.8(3) no
P1 C121 C126 C125 -179.4(3) no
F41 C41 S4 O41 173.2(3) no
F41 C41 S4 O42 -68.1(3) no
F41 C41 S4 O43 55.4(3) no
F42 C41 S4 O41 54.1(3) no
F42 C41 S4 O42 172.8(3) no
F42 C41 S4 O43 -63.7(3) no
F43 C41 S4 O41 -68.4(3) no
F43 C41 S4 O42 50.3(3) no
F43 C41 S4 O43 173.9(3) no
O41 Rh1 N11 N15 160.3(2) no
O41 Rh1 N11 C12 -34.8(2) no
N11 Rh1 P1 C21 40.2(1) no
N11 Rh1 P1 C111 -78.2(1) no
N11 Rh1 P1 C121 157.9(1) no
N11 N15 C14 C13 -0.8(4) no
N11 N15 C16 C17 -143.7(3) no
N11 N15 C16 C21 37.1(4) no
N11 C12 C13 C14 -0.7(4) no
N15 N11 C12 C13 0.2(3) no
N15 C14 C13 C12 0.9(4) no
N15 C16 C17 C18 -179.6(3) no
N15 C16 C21 C20 -179.0(3) no
C12 N11 N15 C14 0.3(3) no
C12 N11 N15 C16 171.3(3) no
C13 C14 N15 C16 -171.4(3) no
C14 N15 C16 C17 25.7(5) no
C14 N15 C16 C21 -153.5(3) no
C16 C17 C18 C19 -1.5(5) no
C16 C21 P1 C111 82.9(3) no
C16 C21 P1 C121 -167.1(2) no
C16 C21 C20 C19 -1.6(4) no
C17 C16 C21 C20 1.9(4) no
C17 C18 C19 C20 1.7(5) no
C18 C17 C16 C21 -0.4(4) no
C18 C19 C20 C21 -0.2(5) no
C20 C21 P1 C111 -98.4(3) no
C20 C21 P1 C121 11.6(3) no
C21 P1 Rh1 C31 -144.7(1) no
C21 P1 C111 C112 -150.1(3) no
C21 P1 C111 C116 34.0(4) no
C21 P1 C121 C122 69.4(3) no
C21 P1 C121 C126 -112.4(3) no
C31 Rh1 P1 C111 96.9(2) no
C31 Rh1 P1 C121 -27.1(2) no
C111 P1 C121 C122 179.9(3) no
C111 P1 C121 C126 -1.9(3) no
C111 C112 C113 C114 -0.9(6) no
C111 C116 C115 C114 -0.1(6) no
C112 C111 P1 C121 100.3(3) no
C112 C111 C116 C115 -2.0(6) no
C112 C113 C114 C115 -1.2(6) no
C113 C112 C111 C116 2.5(6) no
C113 C114 C115 C116 1.7(6) no
C116 C111 P1 C121 -75.6(3) no
C121 C122 C123 C124 -1.7(6) no
C121 C126 C125 C124 0.1(6) no
C122 C121 C126 C125 -1.2(5) no
C122 C123 C124 C125 0.6(6) no
C123 C122 C121 C126 2.0(5) no
C123 C124 C125 C126 0.2(6) no
